data_7159173
loop_
_publ_author_name
'Podrezova, Ekaterina V.'
'Okhina, Alina A.'
'Rogachev, Artem D.'
'Baykov, Sergey V.'
'Kirschning, Andreas'
'Yusubov, Mekhman S.'
'Soldatova, Natalia S.'
'Postnikov, Pavel S.'

_publ_section_title
;
 Ligand-free Ullmann-type arylation of oxazolidinones by diaryliodonium
 salts.
;
_journal_issue 9
_journal_name_full 'Organic &amp; biomolecular chemistry'
_journal_page_first 1952
_journal_page_last 1957
_journal_paper_doi 10.1039/d2ob02122f
_journal_volume 21
_journal_year 2023
_chemical_absolute_configuration syn
_chemical_formula_moiety 'C10 H10 Cl N O2'
_chemical_formula_sum 'C10 H10 Cl N O2'
_chemical_formula_weight 211.64
_chemical_name_systematic (S)-3-(4-chlorophenyl)-4-methyloxazolidin-2-one
_space_group_crystal_system monoclinic
_space_group_IT_number 4
_space_group_name_Hall 'P 2yb'
_space_group_name_H-M_alt 'P 1 21 1'
_atom_sites_solution_hydrogens geom
_atom_sites_solution_primary dual
_audit_block_doi 10.5517/ccdc.csd.cc2dgqqb
_audit_creation_date 2022-11-07
_audit_creation_method
;
Olex2 1.5
(compiled 2021.12.09 svn.r5202d8cf for OlexSys, GUI svn.r6439)
;
_audit_update_record
;
2022-11-10 deposited with the CCDC.	2023-02-06 downloaded from the CCDC.
;
_cell_angle_alpha 90
_cell_angle_beta 93.371(2)
_cell_angle_gamma 90
_cell_formula_units_Z 2
_cell_length_a 5.53040(10)
_cell_length_b 8.5314(2)
_cell_length_c 10.1412(2)
_cell_measurement_reflns_used 3147
_cell_measurement_temperature 100(2)
_cell_measurement_theta_max 68.7840
_cell_measurement_theta_min 4.3660
_cell_volume 477.655(17)
_computing_cell_refinement 'CrysAlisPro 1.171.41.122a (Rigaku OD, 2021)'
_computing_data_collection 'CrysAlisPro 1.171.41.122a (Rigaku OD, 2021)'
_computing_data_reduction 'CrysAlisPro 1.171.41.122a (Rigaku OD, 2021)'
_computing_molecular_graphics 'Olex2 1.5 (Dolomanov et al., 2009)'
_computing_publication_material 'Olex2 1.5 (Dolomanov et al., 2009)'
_computing_structure_refinement 'SHELXL 2014/7 (Sheldrick, 2015)'
_computing_structure_solution 'SHELXT 2014/5 (Sheldrick, 2014)'
_diffrn_ambient_environment N~2~
_diffrn_ambient_temperature 100(2)
_diffrn_detector 'Hybrid Pixel Array Detector'
_diffrn_detector_area_resol_mean 10.0000
_diffrn_detector_type HyPix3000
_diffrn_measured_fraction_theta_full 0.999
_diffrn_measured_fraction_theta_max 0.999
_diffrn_measurement_details
;
List of Runs (angles in degrees, time in seconds):

  # Type    Start    End  Width  t~exp~   \w     \q     \k     \f   Frames
#--------------------------------------------------------------------------
  1  \w    -57.00 -32.00   0.50    3.20    --  -35.49  73.00  -9.00   50
  2  \w      5.00  31.00   0.50    3.20    --  -35.49  73.00  -9.00   52
  3  \w    120.00 153.00   0.50    9.43    --  100.00  73.00  -9.00   66
  4  \w     40.00 123.00   0.50    9.43    --  100.00 -73.00-138.00  166
  5  \w    -95.00 -49.00   0.50    3.20    --  -35.49 138.00 -30.00   92
  6  \w    -45.00 -16.00   0.50    3.20    --  -35.49 138.00 -30.00   58
  7  \w    -32.00   2.00   0.50    3.20    --   35.49 -65.00 120.00   68
  8  \w     24.00  53.00   0.50    3.20    --   35.49 -43.00 -60.00   58
  9  \w    -21.00  21.00   0.50    3.20    --   35.49 -43.00 -60.00   84
 10  \w     26.00  59.00   0.50    3.20    --   35.49 -89.00-150.00   66
 11  \w    -28.00  -1.00   0.50    3.20    --   35.49 -73.00-138.00   54
 12  \w    -25.00  17.00   0.50    3.20    --   35.49 -89.00-150.00   84
 13  \w      6.00  55.00   0.50    3.20    --   35.49 -65.00 120.00   98
 14  \w      3.00  28.00   0.50    3.20    --   35.49-104.00 150.00   50
 15  \w     39.00  64.00   0.50    3.20    --   35.49 -73.00-138.00   50
 16  \w     39.00  89.00   0.50    3.20    --   35.49-138.00 -90.00  100
 17  \w    118.00 144.00   0.50    9.43    --  100.00  37.00 120.00   52
 18  \w     81.00 115.00   0.50    9.43    --  100.00  37.00 120.00   68
 19  \w     36.00  80.00   0.50    9.43    --  100.00 -45.00  60.00   88
 20  \w     96.00 123.00   0.50    9.43    --  100.00  77.00 120.00   54
 21  \w     43.00  69.00   0.50    9.43    --  100.00-125.00-120.00   52
 22  \w     81.00 125.00   0.50    9.43    --  100.00-149.00  90.00   88
 23  \w    110.00 135.00   0.50    9.43    --  100.00  61.00 -90.00   50
 24  \w    124.00 157.00   0.50    9.43    --  100.00 149.00-180.00   66
 25  \w     33.00 117.00   0.50    9.43    --  100.00 -45.00-150.00  168
 26  \w     87.00 120.00   0.50    9.43    --  100.00 149.00-180.00   66
 27  \w     78.00 156.00   0.50    9.43    --  100.00  53.00-120.00  156
 28  \w     75.00 112.00   0.50    9.43    --  100.00-125.00-120.00   74
 29  \w     83.00 147.00   0.50    9.43    --  100.00  77.00 -30.00  128
 30  \w     74.00 116.00   0.50    9.43    --  100.00  69.00   0.00   84
 31  \w    131.00 156.00   0.50    9.43    --  100.00  69.00   0.00   50
 32  \w     88.00 126.00   0.50    9.43    --  100.00 107.00-120.00   76
 33  \w     88.00 118.00   0.50    9.43    --  100.00 -45.00  60.00   60
 34  \w     87.00 147.00   0.50    9.43    --  100.00  91.00 -60.00  120
 35  \w    -27.00  -1.00   0.50    3.20    --  -35.49  73.00  -9.00   52
 36  \w     -7.00  31.00   0.50    3.20    --  -35.49  54.00 -90.00   76
 37  \w     41.00 103.00   0.50    3.20    --   35.49  43.00  60.00  124
 38  \w    -35.00  -9.00   0.50    3.20    --   35.49 -21.00-150.00   52
 39  \w     69.00 101.00   0.50    3.20    --   35.49  32.00 150.00   64
 40  \w     29.00  55.00   0.50    3.20    --   35.49-138.00  60.00   52
 41  \w     23.00  50.00   0.50    3.20    --   35.49 -21.00-150.00   54
 42  \w     47.00 102.00   0.50    3.20    --   35.49  65.00  90.00  110
 43  \w     28.00  61.00   0.50    3.20    --   35.49  32.00 150.00   66
 44  \w     79.00 157.00   0.50    9.43    --  100.00  53.00  30.00  156
 45  \w     74.00 102.00   0.50    9.43    --  100.00  69.00  60.00   56
 46  \w    119.00 145.00   0.50    9.43    --  100.00  69.00 120.00   52
 47  \w    117.00 143.00   0.50    9.43    --  100.00  69.00  60.00   52
 48  \w     39.00  65.00   0.50    9.43    --  100.00-125.00   0.00   52
 49  \w     82.00 108.00   0.50    9.43    --  100.00-125.00   0.00   52
 50  \w    111.00 147.00   0.50    9.43    --  100.00  45.00  90.00   72
 51  \w     30.00  55.00   0.50    9.43    --  100.00 -30.00-180.00   50
 52  \w     79.00 105.00   0.50    9.43    --  100.00  69.00 120.00   52
 53  \w    116.00 141.00   0.50    9.43    --  100.00 107.00 120.00   50
 54  \w    130.00 155.00   0.50    9.43    --  100.00  -7.00 150.00   50
 55  \w     69.00 120.00   0.50    9.43    --  100.00 -30.00-180.00  102
 56  \w     75.00 107.00   0.50    9.43    --  100.00-107.00-120.00   64
 57  \w     81.00 111.00   0.50    9.43    --  100.00 -77.00  30.00   60
 58  \w     87.00 113.00   0.50    9.43    --  100.00  45.00 150.00   52
 59  \w    116.00 144.00   0.50    9.43    --  100.00  45.00 150.00   56
 60  \w    113.00 152.00   0.50    9.43    --  100.00  53.00  60.00   78
 61  \w     73.00  99.00   0.50    9.43    --  100.00  69.00  90.00   52
 62  \w     29.00  67.00   0.50    9.43    --  100.00 -91.00  30.00   76
 63  \w     81.00 106.00   0.50    9.43    --  100.00 -91.00  30.00   50
 64  \w     27.00  73.00   0.50    9.43    --  100.00-107.00   0.00   92
 65  \w     35.00  61.00   0.50    9.43    --  100.00-125.00 -60.00   52
 66  \w     67.00  93.00   0.50    9.43    --  100.00-125.00 -60.00   52
 67  \w     49.00  75.00   0.50    9.43    --  100.00 -77.00  30.00   52
 68  \w     66.00 116.00   0.50    9.43    --  100.00 -61.00  30.00  100
 69  \w     20.00  46.00   0.50    9.43    --  100.00  -7.00 150.00   52
 70  \w     26.00  68.00   0.50    9.43    --  100.00-107.00-120.00   84
 71  \w     81.00 107.00   0.50    9.43    --  100.00  53.00 120.00   52
 72  \w     80.00 105.00   0.50    9.43    --  100.00  45.00  90.00   50
 73  \w     98.00 145.00   0.50    9.43    --  100.00  37.00  60.00   94
;
_diffrn_measurement_device 'four-circle diffractometer'
_diffrn_measurement_device_type 'SuperNova, Single source at offset/far, HyPix3000'
_diffrn_measurement_method '\w scans'
_diffrn_orient_matrix_type 'CrysAlisPro convention (1999,Acta A55,543-557)'
_diffrn_orient_matrix_UB_11 0.0749331000
_diffrn_orient_matrix_UB_12 -0.0395502000
_diffrn_orient_matrix_UB_13 -0.1400594000
_diffrn_orient_matrix_UB_21 -0.1462552000
_diffrn_orient_matrix_UB_22 0.1415174000
_diffrn_orient_matrix_UB_23 -0.0552728000
_diffrn_orient_matrix_UB_31 0.2256245000
_diffrn_orient_matrix_UB_32 0.1049519000
_diffrn_orient_matrix_UB_33 0.0217378000
_diffrn_radiation_monochromator mirror
_diffrn_radiation_probe x-ray
_diffrn_radiation_type 'Cu K\a'
_diffrn_radiation_wavelength 1.54184
_diffrn_reflns_av_R_equivalents 0.0112
_diffrn_reflns_av_unetI/netI 0.0151
_diffrn_reflns_Laue_measured_fraction_full 0.999
_diffrn_reflns_Laue_measured_fraction_max 0.999
_diffrn_reflns_limit_h_max 6
_diffrn_reflns_limit_h_min -5
_diffrn_reflns_limit_k_max 10
_diffrn_reflns_limit_k_min -10
_diffrn_reflns_limit_l_max 11
_diffrn_reflns_limit_l_min -11
_diffrn_reflns_number 3560
_diffrn_reflns_point_group_measured_fraction_full 0.995
_diffrn_reflns_point_group_measured_fraction_max 0.995
_diffrn_reflns_theta_full 64.867
_diffrn_reflns_theta_max 64.867
_diffrn_reflns_theta_min 4.367
_diffrn_source 'micro-focus sealed X-ray tube'
_diffrn_source_type 'SuperNova (Cu) X-ray Source'
_exptl_absorpt_coefficient_mu 3.319
_exptl_absorpt_correction_T_max 1.00000
_exptl_absorpt_correction_T_min 0.84962
_exptl_absorpt_correction_type multi-scan
_exptl_absorpt_process_details
;
CrysAlisPro 1.171.41.122a (Rigaku Oxford Diffraction, 2021)
Empirical absorption correction using spherical harmonics,
implemented in SCALE3 ABSPACK scaling algorithm.
;
_exptl_crystal_colour 'clear colourless'
_exptl_crystal_colour_lustre clear
_exptl_crystal_colour_primary colourless
_exptl_crystal_density_diffrn 1.472
_exptl_crystal_description prism
_exptl_crystal_F_000 220
_exptl_crystal_recrystallization_method 'Re-crystallisation from solvent: EtOAc'
_exptl_crystal_size_max 0.16
_exptl_crystal_size_mid 0.12
_exptl_crystal_size_min 0.09
_refine_diff_density_max 0.124
_refine_diff_density_min -0.206
_refine_diff_density_rms 0.031
_refine_ls_abs_structure_details
;
 Flack x determined using 723 quotients [(I+)-(I-)]/[(I+)+(I-)]
 (Parsons, Flack and Wagner, Acta Cryst. B69 (2013) 249-259).
;
_refine_ls_abs_structure_Flack -0.014(7)
_refine_ls_extinction_method none
_refine_ls_goodness_of_fit_ref 1.054
_refine_ls_hydrogen_treatment constr
_refine_ls_matrix_type full
_refine_ls_number_parameters 128
_refine_ls_number_reflns 1613
_refine_ls_number_restraints 1
_refine_ls_restrained_S_all 1.054
_refine_ls_R_factor_all 0.0199
_refine_ls_R_factor_gt 0.0197
_refine_ls_shift/su_max 0.000
_refine_ls_shift/su_mean 0.000
_refine_ls_structure_factor_coef Fsqd
_refine_ls_weighting_details 'w=1/[\s^2^(Fo^2^)+(0.0312P)^2^+0.0971P] where P=(Fo^2^+2Fc^2^)/3'
_refine_ls_weighting_scheme calc
_refine_ls_wR_factor_gt 0.0521
_refine_ls_wR_factor_ref 0.0523
_reflns_Friedel_coverage 0.854
_reflns_Friedel_fraction_full 0.991
_reflns_Friedel_fraction_max 0.991
_reflns_number_gt 1591
_reflns_number_total 1613
_reflns_threshold_expression 'I > 2\s(I)'
_cod_data_source_file d2ob02122f2.cif
_cod_data_source_block evk-557_auto
_cod_depositor_comments 'Adding full bibliography for 7159171--7159173.cif.'
_cod_database_code 7159173
_shelx_shelxl_version_number 2014/7
_chemical_oxdiff_formula 'C10 H10 Cl N O2 '
_shelx_space_group_comment
;
The symmetry employed for this shelxl refinement is uniquely defined
by the following loop, which should always be used as a source of
symmetry information in preference to the above space-group names.
They are only intended as comments.
;
_shelx_estimated_absorpt_t_max 0.754
_shelx_estimated_absorpt_t_min 0.619
_olex2_refinement_description
;
1.a Ternary CH refined with riding coordinates:
 C11(H11)
1.b Secondary CH2 refined with riding coordinates:
 C10(H10A,H10B)
1.c Aromatic/amide H refined with riding coordinates:
 C2(H2), C5(H5), C6(H6), C3(H3)
1.d Idealised Me refined as rotating group:
 C13(H13A,H13B,H13C)
;
_olex2_submission_special_instructions 'No special instructions were received'
_oxdiff_exptl_absorpt_empirical_details
;
Empirical correction (ABSPACK) includes:
- Absorption correction using spherical harmonics
- Frame scaling
;
_oxdiff_exptl_absorpt_empirical_full_max 1.342
_oxdiff_exptl_absorpt_empirical_full_min 0.789

loop_
_space_group_symop_operation_xyz
'x, y, z'
'-x, y+1/2, -z'

loop_
_atom_site_label
_atom_site_type_symbol
_atom_site_fract_x
_atom_site_fract_y
_atom_site_fract_z
_atom_site_U_iso_or_equiv
_atom_site_adp_type
_atom_site_occupancy
_atom_site_site_symmetry_order
_atom_site_calc_flag
_atom_site_refinement_flags_posn
_atom_site_refinement_flags_adp
_atom_site_refinement_flags_occupancy
_atom_site_disorder_assembly
_atom_site_disorder_group
Cl14 Cl 1.06794(8) 0.45962(6) 0.67580(4) 0.02749(16) Uani 1 1 d . . . . .
O9 O 0.1381(3) 0.40392(17) 0.03865(15) 0.0236(4) Uani 1 1 d . . . . .
O12 O 0.3573(3) 0.22414(19) 0.15566(15) 0.0250(4) Uani 1 1 d . . . . .
N7 N 0.3826(3) 0.4899(2) 0.20436(16) 0.0205(4) Uani 1 1 d . . . . .
C8 C 0.3011(4) 0.3602(3) 0.1367(2) 0.0217(5) Uani 1 1 d . . . . .
C1 C 0.5449(3) 0.4815(3) 0.31851(18) 0.0190(4) Uani 1 1 d . . . . .
C2 C 0.4956(4) 0.5643(3) 0.4322(2) 0.0208(4) Uani 1 1 d . . . . .
H2 H 0.3527 0.6259 0.4338 0.025 Uiso 1 1 calc R U . . .
C5 C 0.9140(4) 0.3835(3) 0.4261(2) 0.0234(4) Uani 1 1 d . . . . .
H5 H 1.0567 0.3217 0.4247 0.028 Uiso 1 1 calc R U . . .
C6 C 0.7535(4) 0.3914(3) 0.3155(2) 0.0218(4) Uani 1 1 d . . . . .
H6 H 0.7866 0.3351 0.2378 0.026 Uiso 1 1 calc R U . . .
C3 C 0.6549(4) 0.5570(3) 0.5432(2) 0.0218(4) Uani 1 1 d . . . . .
H3 H 0.6217 0.6126 0.6213 0.026 Uiso 1 1 calc R U . . .
C4 C 0.8630(3) 0.4671(3) 0.53822(18) 0.0212(4) Uani 1 1 d . . . . .
C13 C 0.3975(4) 0.7761(3) 0.1558(2) 0.0252(5) Uani 1 1 d . . . . .
H13A H 0.4520 0.8096 0.2451 0.038 Uiso 1 1 calc R U . . .
H13B H 0.3021 0.8600 0.1121 0.038 Uiso 1 1 calc R U . . .
H13C H 0.5386 0.7531 0.1050 0.038 Uiso 1 1 calc R U . . .
C11 C 0.2432(4) 0.6307(3) 0.1639(2) 0.0222(5) Uani 1 1 d . . . . .
H11 H 0.1102 0.6487 0.2248 0.027 Uiso 1 1 calc R U . . .
C10 C 0.1384(4) 0.5739(3) 0.0292(2) 0.0275(5) Uani 1 1 d . . . . .
H10A H -0.0282 0.6142 0.0111 0.033 Uiso 1 1 calc R U . . .
H10B H 0.2403 0.6092 -0.0422 0.033 Uiso 1 1 calc R U . . .

loop_
_atom_site_aniso_label
_atom_site_aniso_U_11
_atom_site_aniso_U_22
_atom_site_aniso_U_33
_atom_site_aniso_U_23
_atom_site_aniso_U_13
_atom_site_aniso_U_12
Cl14 0.0261(2) 0.0357(3) 0.0198(2) 0.0043(2) -0.00563(17) -0.0034(2)
O9 0.0283(8) 0.0220(8) 0.0197(8) -0.0004(6) -0.0067(6) -0.0010(6)
O12 0.0331(8) 0.0207(8) 0.0204(8) 0.0002(6) -0.0035(7) 0.0001(7)
N7 0.0245(8) 0.0199(9) 0.0168(8) -0.0017(7) -0.0023(7) 0.0008(8)
C8 0.0240(11) 0.0258(13) 0.0156(10) 0.0001(9) 0.0024(8) -0.0002(9)
C1 0.0230(9) 0.0190(11) 0.0148(9) 0.0015(8) -0.0006(7) -0.0025(9)
C2 0.0211(10) 0.0216(10) 0.0198(10) 0.0012(9) 0.0019(8) 0.0007(9)
C5 0.0223(10) 0.0229(10) 0.0248(11) 0.0017(9) 0.0003(8) 0.0014(8)
C6 0.0247(10) 0.0218(10) 0.0190(10) -0.0011(8) 0.0029(8) -0.0008(9)
C3 0.0270(11) 0.0230(10) 0.0156(10) -0.0016(8) 0.0026(8) -0.0043(9)
C4 0.0221(9) 0.0231(11) 0.0180(9) 0.0048(10) -0.0034(7) -0.0048(10)
C13 0.0285(12) 0.0243(11) 0.0224(12) 0.0011(9) -0.0016(9) -0.0007(10)
C11 0.0243(11) 0.0219(11) 0.0200(11) -0.0004(9) -0.0022(8) 0.0024(9)
C10 0.0346(13) 0.0207(11) 0.0261(12) 0.0013(10) -0.0079(9) 0.0006(10)

loop_
_atom_type_symbol
_atom_type_description
_atom_type_scat_dispersion_real
_atom_type_scat_dispersion_imag
_atom_type_scat_source
C C 0.0181 0.0091 'International Tables Vol C Tables 4.2.6.8 and 6.1.1.4'
H H 0.0000 0.0000 'International Tables Vol C Tables 4.2.6.8 and 6.1.1.4'
Cl Cl 0.3639 0.7018 'International Tables Vol C Tables 4.2.6.8 and 6.1.1.4'
N N 0.0311 0.0180 'International Tables Vol C Tables 4.2.6.8 and 6.1.1.4'
O O 0.0492 0.0322 'International Tables Vol C Tables 4.2.6.8 and 6.1.1.4'

loop_
_citation_id
_citation_doi
_citation_year
1 10.26434/chemrxiv-2022-xnmf7 2022

loop_
_geom_angle_atom_site_label_1
_geom_angle_atom_site_label_2
_geom_angle_atom_site_label_3
_geom_angle
_geom_angle_site_symmetry_1
_geom_angle_site_symmetry_3
_geom_angle_publ_flag
C8 O9 C10 108.66(18) . . ?
C8 N7 C1 122.80(18) . . ?
C8 N7 C11 111.68(17) . . ?
C1 N7 C11 124.18(17) . . ?
O9 C8 N7 109.38(19) . . ?
O12 C8 O9 122.2(2) . . ?
O12 C8 N7 128.4(2) . . ?
C2 C1 N7 120.18(18) . . ?
C6 C1 N7 119.64(17) . . ?
C6 C1 C2 120.17(18) . . ?
C1 C2 H2 119.9 . . ?
C3 C2 C1 120.16(19) . . ?
C3 C2 H2 119.9 . . ?
C6 C5 H5 120.5 . . ?
C4 C5 H5 120.5 . . ?
C4 C5 C6 119.09(19) . . ?
C1 C6 C5 120.06(19) . . ?
C1 C6 H6 120.0 . . ?
C5 C6 H6 120.0 . . ?
C2 C3 H3 120.5 . . ?
C4 C3 C2 118.90(19) . . ?
C4 C3 H3 120.5 . . ?
C5 C4 Cl14 118.90(16) . . ?
C5 C4 C3 121.61(18) . . ?
C3 C4 Cl14 119.49(16) . . ?
H13A C13 H13B 109.5 . . ?
H13A C13 H13C 109.5 . . ?
H13B C13 H13C 109.5 . . ?
C11 C13 H13A 109.5 . . ?
C11 C13 H13B 109.5 . . ?
C11 C13 H13C 109.5 . . ?
N7 C11 C13 113.40(18) . . ?
N7 C11 H11 110.2 . . ?
N7 C11 C10 98.92(17) . . ?
C13 C11 H11 110.2 . . ?
C13 C11 C10 113.38(19) . . ?
C10 C11 H11 110.2 . . ?
O9 C10 C11 104.98(18) . . ?
O9 C10 H10A 110.8 . . ?
O9 C10 H10B 110.8 . . ?
C11 C10 H10A 110.8 . . ?
C11 C10 H10B 110.8 . . ?
H10A C10 H10B 108.8 . . ?

loop_
_geom_bond_atom_site_label_1
_geom_bond_atom_site_label_2
_geom_bond_distance
_geom_bond_site_symmetry_2
_geom_bond_publ_flag
Cl14 C4 1.7462(18) . ?
O9 C8 1.354(3) . ?
O9 C10 1.454(3) . ?
O12 C8 1.214(3) . ?
N7 C8 1.364(3) . ?
N7 C1 1.424(2) . ?
N7 C11 1.472(3) . ?
C1 C2 1.392(3) . ?
C1 C6 1.388(3) . ?
C2 H2 0.9500 . ?
C2 C3 1.390(3) . ?
C5 H5 0.9500 . ?
C5 C6 1.390(3) . ?
C5 C4 1.386(3) . ?
C6 H6 0.9500 . ?
C3 H3 0.9500 . ?
C3 C4 1.386(3) . ?
C13 H13A 0.9800 . ?
C13 H13B 0.9800 . ?
C13 H13C 0.9800 . ?
C13 C11 1.511(3) . ?
C11 H11 1.0000 . ?
C11 C10 1.531(3) . ?
C10 H10A 0.9900 . ?
C10 H10B 0.9900 . ?

loop_
_geom_torsion_atom_site_label_1
_geom_torsion_atom_site_label_2
_geom_torsion_atom_site_label_3
_geom_torsion_atom_site_label_4
_geom_torsion
_geom_torsion_site_symmetry_1
_geom_torsion_site_symmetry_2
_geom_torsion_site_symmetry_3
_geom_torsion_site_symmetry_4
_geom_torsion_publ_flag
N7 C1 C2 C3 -179.53(19) . . . . ?
N7 C1 C6 C5 179.47(19) . . . . ?
N7 C11 C10 O9 24.3(2) . . . . ?
C8 O9 C10 C11 -21.5(2) . . . . ?
C8 N7 C1 C2 -131.4(2) . . . . ?
C8 N7 C1 C6 49.2(3) . . . . ?
C8 N7 C11 C13 -141.01(18) . . . . ?
C8 N7 C11 C10 -20.6(2) . . . . ?
C1 N7 C8 O9 176.05(16) . . . . ?
C1 N7 C8 O12 -4.0(3) . . . . ?
C1 N7 C11 C13 51.9(3) . . . . ?
C1 N7 C11 C10 172.25(17) . . . . ?
C1 C2 C3 C4 0.4(3) . . . . ?
C2 C1 C6 C5 0.0(3) . . . . ?
C2 C3 C4 Cl14 178.79(17) . . . . ?
C2 C3 C4 C5 -0.7(3) . . . . ?
C6 C1 C2 C3 -0.1(3) . . . . ?
C6 C5 C4 Cl14 -178.85(17) . . . . ?
C6 C5 C4 C3 0.7(3) . . . . ?
C4 C5 C6 C1 -0.3(3) . . . . ?
C13 C11 C10 O9 144.6(2) . . . . ?
C11 N7 C8 O9 8.7(2) . . . . ?
C11 N7 C8 O12 -171.3(2) . . . . ?
C11 N7 C1 C2 34.3(3) . . . . ?
C11 N7 C1 C6 -145.1(2) . . . . ?
C10 O9 C8 O12 -171.4(2) . . . . ?
C10 O9 C8 N7 8.6(2) . . . . ?
